data_2236209
loop_
_publ_author_name
'Nigar, Asifan'
'Akhter, Zareen'
'McKee, Vickie'
'Hussain, Rizwan'

_publ_section_title
;
 <i>N</i>-[4-(4-Nitrophenoxy)phenyl]pentanamide
;
_journal_coeditor_code GG2093
_journal_issue 9
_journal_name_full 'Acta Crystallographica Section E'
_journal_page_first o2816
_journal_paper_doi 10.1107/S1600536812036744
_journal_volume 68
_journal_year 2012
_chemical_formula_iupac 'C17 H18 N2 O4'
_chemical_formula_moiety 'C17 H18 N2 O4'
_chemical_formula_sum 'C17 H18 N2 O4'
_chemical_formula_weight 314.33
_chemical_melting_point 390
_chemical_name_systematic
;
<i>N</i>-[4-(4-Nitrophenoxy)phenyl]pentanamide
;
_space_group_IT_number 2
_symmetry_cell_setting triclinic
_symmetry_space_group_name_Hall '-P 1'
_symmetry_space_group_name_H-M 'P -1'
_atom_sites_solution_hydrogens geom
_atom_sites_solution_primary direct
_atom_sites_solution_secondary difmap
_audit_creation_method SHELXL-97
_cell_angle_alpha 92.069(2)
_cell_angle_beta 90.087(2)
_cell_angle_gamma 91.060(2)
_cell_formula_units_Z 4
_cell_length_a 4.9776(5)
_cell_length_b 10.1139(10)
_cell_length_c 30.572(3)
_cell_measurement_reflns_used 4085
_cell_measurement_temperature 150(2)
_cell_measurement_theta_max 25.33
_cell_measurement_theta_min 2.38
_cell_volume 1537.8(3)
_computing_cell_refinement 'SAINT (Bruker 1998)'
_computing_data_collection 'APEX2 (Bruker 1998)'
_computing_data_reduction 'SAINT (Bruker 1998)'
_computing_molecular_graphics 'SHELXTL (Sheldrick, 2008<i>b</i>) and Mercury (Macrae <i>et al.</i>, 2008)'
_computing_publication_material 'SHELXTL (Sheldrick, 2008<i>b</i>)'
_computing_structure_refinement 'SHELXL97 (Sheldrick, 2008<i>b</i>)'
_computing_structure_solution 'SHELXS97 (Sheldrick, 2008<i>b</i>)'
_diffrn_ambient_temperature 150(2)
_diffrn_measured_fraction_theta_full 0.998
_diffrn_measured_fraction_theta_max 0.998
_diffrn_measurement_device_type 'Bruker APEXII CCD'
_diffrn_measurement_method '\f and \w scans'
_diffrn_radiation_monochromator graphite
_diffrn_radiation_source 'fine-focus sealed tube'
_diffrn_radiation_type MoK\a
_diffrn_radiation_wavelength 0.71073
_diffrn_reflns_av_R_equivalents 0.0328
_diffrn_reflns_av_sigmaI/netI 0.0372
_diffrn_reflns_limit_h_max 6
_diffrn_reflns_limit_h_min -6
_diffrn_reflns_limit_k_max 12
_diffrn_reflns_limit_k_min -12
_diffrn_reflns_limit_l_max 37
_diffrn_reflns_limit_l_min -37
_diffrn_reflns_number 17614
_diffrn_reflns_theta_full 26.00
_diffrn_reflns_theta_max 26.00
_diffrn_reflns_theta_min 0.67
_exptl_absorpt_coefficient_mu 0.098
_exptl_absorpt_correction_T_max 0.9874
_exptl_absorpt_correction_T_min 0.9684
_exptl_absorpt_correction_type multi-scan
_exptl_absorpt_process_details '(SADABS; Sheldrick, 2008<i>a</i>)'
_exptl_crystal_colour brown
_exptl_crystal_density_diffrn 1.358
_exptl_crystal_density_method 'not measured'
_exptl_crystal_description wedge
_exptl_crystal_F_000 664
_exptl_crystal_size_max 0.33
_exptl_crystal_size_mid 0.32
_exptl_crystal_size_min 0.13
_refine_diff_density_max 0.339
_refine_diff_density_min -0.206
_refine_ls_extinction_method none
_refine_ls_goodness_of_fit_ref 1.086
_refine_ls_hydrogen_treatment constr
_refine_ls_matrix_type full
_refine_ls_number_parameters 415
_refine_ls_number_reflns 6018
_refine_ls_number_restraints 0
_refine_ls_restrained_S_all 1.086
_refine_ls_R_factor_all 0.0725
_refine_ls_R_factor_gt 0.0556
_refine_ls_shift/su_max 0.000
_refine_ls_shift/su_mean 0.000
_refine_ls_structure_factor_coef Fsqd
_refine_ls_weighting_details 'calc w=1/[\s^2^(Fo^2^)+(0.0389P)^2^+1.2455P] where P=(Fo^2^+2Fc^2^)/3'
_refine_ls_weighting_scheme calc
_refine_ls_wR_factor_gt 0.1278
_refine_ls_wR_factor_ref 0.1354
_reflns_number_gt 4664
_reflns_number_total 6018
_reflns_threshold_expression I>2\s(I)
_cod_data_source_file gg2093.cif
_cod_data_source_block I
_cod_database_code 2236209
_cod_database_fobs_code 2236209

loop_
_symmetry_equiv_pos_as_xyz
'x, y, z'
'-x, -y, -z'

loop_
_atom_site_type_symbol
_atom_site_label
_atom_site_fract_x
_atom_site_fract_y
_atom_site_fract_z
_atom_site_U_iso_or_equiv
_atom_site_adp_type
_atom_site_calc_flag
_atom_site_refinement_flags
_atom_site_occupancy
_atom_site_symmetry_multiplicity
C C1A 0.6952(5) 1.1513(2) 0.41515(8) 0.0331(5) Uani d . 1 1
C C2A 0.5007(5) 1.0629(2) 0.42860(8) 0.0323(5) Uani d . 1 1
H H2A 0.4789 0.9789 0.4140 0.039 Uiso calc R 1 1
C C3A 0.3375(5) 1.0977(2) 0.46368(8) 0.0330(5) Uani d . 1 1
H H3A 0.2037 1.0377 0.4736 0.040 Uiso calc R 1 1
C C4A 0.3722(5) 1.2207(2) 0.48397(7) 0.0313(5) Uani d . 1 1
N N1A 0.1898(4) 1.2606(2) 0.51924(7) 0.0387(5) Uani d . 1 1
O O1A 0.0553(4) 1.17409(19) 0.53686(6) 0.0511(5) Uani d . 1 1
O O2A 0.1772(4) 1.37879(18) 0.52958(6) 0.0489(5) Uani d . 1 1
C C5A 0.5702(5) 1.3092(2) 0.47140(8) 0.0350(5) Uani d . 1 1
H H5A 0.5933 1.3926 0.4864 0.042 Uiso calc R 1 1
C C6A 0.7335(5) 1.2738(2) 0.43667(8) 0.0357(5) Uani d . 1 1
H H6A 0.8713 1.3327 0.4275 0.043 Uiso calc R 1 1
O O3A 0.8658(3) 1.12568(18) 0.38088(6) 0.0442(5) Uani d . 1 1
C C7A 0.7902(5) 1.0268(2) 0.34970(8) 0.0349(5) Uani d . 1 1
C C8A 0.5830(5) 1.0467(2) 0.32109(8) 0.0394(6) Uani d . 1 1
H H8A 0.4787 1.1242 0.3240 0.047 Uiso calc R 1 1
C C9A 0.5272(5) 0.9532(2) 0.28806(8) 0.0360(6) Uani d . 1 1
H H9A 0.3832 0.9663 0.2683 0.043 Uiso calc R 1 1
C C10A 0.6800(4) 0.8405(2) 0.28355(7) 0.0278(5) Uani d . 1 1
C C11A 0.8841(5) 0.8202(2) 0.31316(8) 0.0377(6) Uani d . 1 1
H H11A 0.9872 0.7422 0.3107 0.045 Uiso calc R 1 1
C C12A 0.9385(5) 0.9137(3) 0.34648(8) 0.0417(6) Uani d . 1 1
H H12A 1.0777 0.8996 0.3670 0.050 Uiso calc R 1 1
N N2A 0.6189(4) 0.74848(19) 0.24853(6) 0.0305(4) Uani d . 1 1
H H2A1 0.4481 0.7321 0.2427 0.037 Uiso calc R 1 1
C C13A 0.8018(4) 0.6841(2) 0.22349(7) 0.0295(5) Uani d . 1 1
O O4A 1.0444(3) 0.68820(17) 0.23109(5) 0.0367(4) Uani d . 1 1
C C14A 0.6836(5) 0.6108(3) 0.18369(8) 0.0380(6) Uani d . 1 1
H H14A 0.5192 0.5624 0.1926 0.046 Uiso calc R 1 1
H H14B 0.6300 0.6763 0.1622 0.046 Uiso calc R 1 1
C C15A 0.8712(5) 0.5141(3) 0.16170(8) 0.0371(6) Uani d . 1 1
H H15A 0.9136 0.4442 0.1823 0.044 Uiso calc R 1 1
H H15B 1.0413 0.5609 0.1546 0.044 Uiso calc R 1 1
C C16A 0.7546(5) 0.4497(3) 0.11993(8) 0.0393(6) Uani d . 1 1
H H16A 0.7300 0.5180 0.0980 0.047 Uiso calc R 1 1
H H16B 0.5762 0.4100 0.1262 0.047 Uiso calc R 1 1
C C17A 0.9380(6) 0.3430(3) 0.10128(10) 0.0523(7) Uani d . 1 1
H H17A 0.8580 0.3032 0.0745 0.078 Uiso calc R 1 1
H H17B 0.9603 0.2746 0.1228 0.078 Uiso calc R 1 1
H H17C 1.1137 0.3824 0.0945 0.078 Uiso calc R 1 1
C C1B 0.1775(5) -0.1421(2) 0.09199(8) 0.0355(5) Uani d . 1 1
C C2B 0.0018(5) -0.0524(2) 0.07505(8) 0.0355(5) Uani d . 1 1
H H2B -0.0041 0.0355 0.0870 0.043 Uiso calc R 1 1
C C3B -0.1649(5) -0.0917(2) 0.04060(8) 0.0367(6) Uani d . 1 1
H H3B -0.2868 -0.0314 0.0287 0.044 Uiso calc R 1 1
C C4B -0.1514(5) -0.2198(2) 0.02386(8) 0.0358(5) Uani d . 1 1
N N1B -0.3357(5) -0.2628(2) -0.01144(7) 0.0452(5) Uani d . 1 1
O O1B -0.4575(5) -0.1779(2) -0.03068(7) 0.0630(6) Uani d . 1 1
O O2B -0.3609(4) -0.3815(2) -0.02012(7) 0.0585(6) Uani d . 1 1
C C5B 0.0274(5) -0.3092(2) 0.03978(8) 0.0403(6) Uani d . 1 1
H H5B 0.0347 -0.3966 0.0274 0.048 Uiso calc R 1 1
C C6B 0.1945(5) -0.2697(3) 0.07381(9) 0.0417(6) Uani d . 1 1
H H6B 0.3210 -0.3293 0.0849 0.050 Uiso calc R 1 1
O O3B 0.3504(4) -0.11092(19) 0.12585(6) 0.0511(5) Uani d . 1 1
C C7B 0.2903(5) -0.0041(2) 0.15468(8) 0.0374(6) Uani d . 1 1
C C8B 0.0770(5) -0.0121(3) 0.18294(8) 0.0414(6) Uani d . 1 1
H H8B -0.0434 -0.0861 0.1812 0.050 Uiso calc R 1 1
C C9B 0.0393(5) 0.0892(2) 0.21400(8) 0.0364(6) Uani d . 1 1
H H9B -0.1091 0.0848 0.2334 0.044 Uiso calc R 1 1
C C10B 0.2158(4) 0.1966(2) 0.21698(7) 0.0292(5) Uani d . 1 1
C C11B 0.4253(5) 0.2041(3) 0.18721(8) 0.0383(6) Uani d . 1 1
H H11B 0.5443 0.2787 0.1883 0.046 Uiso calc R 1 1
C C12B 0.4618(5) 0.1036(3) 0.15602(8) 0.0429(6) Uani d . 1 1
H H12B 0.6050 0.1092 0.1356 0.051 Uiso calc R 1 1
N N2B 0.1717(4) 0.29683(19) 0.24937(6) 0.0318(4) Uani d . 1 1
H H2B1 0.0035 0.3139 0.2560 0.038 Uiso calc R 1 1
C C13B 0.3637(4) 0.3693(2) 0.27129(7) 0.0313(5) Uani d . 1 1
O O4B 0.6048(3) 0.35562(18) 0.26473(6) 0.0424(4) Uani d . 1 1
C C14B 0.2633(5) 0.4669(2) 0.30584(8) 0.0359(6) Uani d . 1 1
H H14C 0.0654 0.4723 0.3036 0.043 Uiso calc R 1 1
H H14D 0.3410 0.5557 0.3006 0.043 Uiso calc R 1 1
C C15B 0.3385(5) 0.4267(3) 0.35172(8) 0.0417(6) Uani d . 1 1
H H15C 0.5355 0.4158 0.3533 0.050 Uiso calc R 1 1
H H15D 0.2522 0.3401 0.3575 0.050 Uiso calc R 1 1
C C16B 0.2540(5) 0.5274(3) 0.38710(8) 0.0402(6) Uani d . 1 1
H H16C 0.0604 0.5449 0.3834 0.048 Uiso calc R 1 1
H H16D 0.2775 0.4882 0.4160 0.048 Uiso calc R 1 1
C C17B 0.4077(5) 0.6579(3) 0.38696(9) 0.0447(6) Uani d . 1 1
H H17D 0.3405 0.7170 0.4104 0.067 Uiso calc R 1 1
H H17E 0.3830 0.6988 0.3587 0.067 Uiso calc R 1 1
H H17F 0.5992 0.6424 0.3917 0.067 Uiso calc R 1 1

loop_
_atom_site_aniso_label
_atom_site_aniso_U_11
_atom_site_aniso_U_22
_atom_site_aniso_U_33
_atom_site_aniso_U_12
_atom_site_aniso_U_13
_atom_site_aniso_U_23
C1A 0.0290(12) 0.0373(13) 0.0328(12) 0.0016(10) -0.0005(10) -0.0023(10)
C2A 0.0350(13) 0.0281(12) 0.0333(13) 0.0004(10) -0.0023(10) -0.0051(10)
C3A 0.0340(12) 0.0312(12) 0.0338(13) -0.0013(10) -0.0010(10) 0.0006(10)
C4A 0.0317(12) 0.0334(12) 0.0287(12) 0.0056(10) -0.0030(9) -0.0021(9)
N1A 0.0404(12) 0.0429(13) 0.0325(11) 0.0060(10) -0.0006(9) -0.0043(9)
O1A 0.0585(12) 0.0512(12) 0.0433(11) -0.0046(10) 0.0158(9) -0.0016(9)
O2A 0.0591(12) 0.0395(11) 0.0473(11) 0.0092(9) 0.0072(9) -0.0122(8)
C5A 0.0384(13) 0.0292(12) 0.0369(13) 0.0012(10) -0.0039(10) -0.0056(10)
C6A 0.0335(13) 0.0324(13) 0.0406(14) -0.0040(10) -0.0011(10) -0.0041(10)
O3A 0.0358(9) 0.0478(11) 0.0471(11) -0.0099(8) 0.0101(8) -0.0188(8)
C7A 0.0294(12) 0.0403(14) 0.0340(13) -0.0053(10) 0.0063(10) -0.0085(10)
C8A 0.0432(14) 0.0351(13) 0.0399(14) 0.0108(11) 0.0033(11) -0.0010(11)
C9A 0.0318(12) 0.0428(14) 0.0338(13) 0.0086(10) -0.0025(10) 0.0028(11)
C10A 0.0234(11) 0.0339(12) 0.0260(11) -0.0025(9) 0.0020(9) 0.0001(9)
C11A 0.0344(13) 0.0391(14) 0.0392(14) 0.0100(10) -0.0067(11) -0.0070(11)
C12A 0.0309(13) 0.0523(16) 0.0410(14) 0.0042(11) -0.0082(11) -0.0110(12)
N2A 0.0191(9) 0.0385(11) 0.0336(10) -0.0009(8) -0.0017(8) -0.0033(8)
C13A 0.0227(11) 0.0336(12) 0.0321(12) -0.0008(9) -0.0020(9) 0.0016(10)
O4A 0.0223(8) 0.0474(10) 0.0398(10) 0.0009(7) -0.0026(7) -0.0088(8)
C14A 0.0256(12) 0.0470(15) 0.0408(14) 0.0009(10) -0.0061(10) -0.0076(11)
C15A 0.0294(12) 0.0443(14) 0.0371(13) -0.0013(10) -0.0028(10) -0.0035(11)
C16A 0.0329(13) 0.0474(15) 0.0368(14) -0.0040(11) -0.0045(10) -0.0050(11)
C17A 0.0418(15) 0.0628(19) 0.0507(17) 0.0022(13) -0.0084(13) -0.0196(14)
C1B 0.0318(12) 0.0384(14) 0.0361(13) 0.0053(10) -0.0003(10) -0.0036(10)
C2B 0.0369(13) 0.0302(12) 0.0391(14) 0.0046(10) 0.0012(10) -0.0042(10)
C3B 0.0386(13) 0.0372(13) 0.0343(13) 0.0054(11) 0.0003(10) -0.0006(10)
C4B 0.0372(13) 0.0385(14) 0.0312(13) -0.0057(11) 0.0029(10) -0.0001(10)
N1B 0.0473(13) 0.0493(14) 0.0383(12) -0.0052(11) -0.0008(10) -0.0044(11)
O1B 0.0697(14) 0.0609(14) 0.0582(13) 0.0056(11) -0.0255(11) -0.0036(11)
O2B 0.0713(14) 0.0471(12) 0.0557(13) -0.0152(10) -0.0069(10) -0.0106(10)
C5B 0.0498(15) 0.0301(13) 0.0405(14) 0.0019(11) 0.0043(12) -0.0044(11)
C6B 0.0457(15) 0.0366(14) 0.0429(15) 0.0117(11) -0.0014(12) -0.0033(11)
O3B 0.0468(11) 0.0528(12) 0.0528(12) 0.0211(9) -0.0167(9) -0.0187(9)
C7B 0.0359(13) 0.0403(14) 0.0360(13) 0.0123(11) -0.0075(11) -0.0065(11)
C8B 0.0425(15) 0.0413(15) 0.0406(14) -0.0049(11) -0.0045(11) 0.0050(11)
C9B 0.0326(13) 0.0442(14) 0.0323(13) -0.0020(11) 0.0025(10) 0.0030(11)
C10B 0.0245(11) 0.0353(12) 0.0280(12) 0.0071(9) -0.0026(9) 0.0021(9)
C11B 0.0311(13) 0.0444(15) 0.0388(14) -0.0041(11) 0.0050(10) -0.0057(11)
C12B 0.0301(13) 0.0611(17) 0.0366(14) 0.0025(12) 0.0051(10) -0.0111(12)
N2B 0.0216(9) 0.0440(12) 0.0297(10) 0.0067(8) 0.0025(8) -0.0014(9)
C13B 0.0259(12) 0.0376(13) 0.0304(12) 0.0052(10) -0.0011(9) -0.0004(10)
O4B 0.0221(8) 0.0595(12) 0.0445(10) 0.0046(8) 0.0008(7) -0.0129(9)
C14B 0.0298(12) 0.0402(14) 0.0378(14) 0.0096(10) -0.0015(10) -0.0035(11)
C15B 0.0467(15) 0.0408(14) 0.0382(14) 0.0114(12) 0.0052(11) 0.0019(11)
C16B 0.0427(14) 0.0446(15) 0.0337(13) 0.0106(11) 0.0067(11) -0.0003(11)
C17B 0.0429(15) 0.0489(16) 0.0418(15) 0.0079(12) -0.0005(12) -0.0061(12)

loop_
_atom_type_symbol
_atom_type_description
_atom_type_scat_dispersion_real
_atom_type_scat_dispersion_imag
_atom_type_scat_source
C C 0.0033 0.0016 'International Tables Vol C Tables 4.2.6.8 and 6.1.1.4'
H H 0.0000 0.0000 'International Tables Vol C Tables 4.2.6.8 and 6.1.1.4'
N N 0.0061 0.0033 'International Tables Vol C Tables 4.2.6.8 and 6.1.1.4'
O O 0.0106 0.0060 'International Tables Vol C Tables 4.2.6.8 and 6.1.1.4'

loop_
_geom_angle_atom_site_label_1
_geom_angle_atom_site_label_2
_geom_angle_atom_site_label_3
_geom_angle
O3A C1A C2A 123.5(2)
O3A C1A C6A 115.3(2)
C2A C1A C6A 121.2(2)
C1A C2A C3A 119.4(2)
C1A C2A H2A 120.3
C3A C2A H2A 120.3
C4A C3A C2A 119.0(2)
C4A C3A H3A 120.5
C2A C3A H3A 120.5
C3A C4A C5A 122.2(2)
C3A C4A N1A 119.0(2)
C5A C4A N1A 118.8(2)
O2A N1A O1A 123.4(2)
O2A N1A C4A 118.3(2)
O1A N1A C4A 118.4(2)
C6A C5A C4A 118.6(2)
C6A C5A H5A 120.7
C4A C5A H5A 120.7
C5A C6A C1A 119.6(2)
C5A C6A H6A 120.2
C1A C6A H6A 120.2
C1A O3A C7A 118.14(18)
C12A C7A C8A 120.8(2)
C12A C7A O3A 118.7(2)
C8A C7A O3A 120.4(2)
C7A C8A C9A 119.6(2)
C7A C8A H8A 120.2
C9A C8A H8A 120.2
C8A C9A C10A 120.4(2)
C8A C9A H9A 119.8
C10A C9A H9A 119.8
C11A C10A C9A 119.5(2)
C11A C10A N2A 122.2(2)
C9A C10A N2A 118.4(2)
C10A C11A C12A 120.1(2)
C10A C11A H11A 120.0
C12A C11A H11A 120.0
C7A C12A C11A 119.7(2)
C7A C12A H12A 120.1
C11A C12A H12A 120.1
C13A N2A C10A 125.31(18)
C13A N2A H2A1 117.3
C10A N2A H2A1 117.3
O4A C13A N2A 123.5(2)
O4A C13A C14A 122.4(2)
N2A C13A C14A 114.11(19)
C15A C14A C13A 114.24(19)
C15A C14A H14A 108.7
C13A C14A H14A 108.7
C15A C14A H14B 108.7
C13A C14A H14B 108.7
H14A C14A H14B 107.6
C14A C15A C16A 113.0(2)
C14A C15A H15A 109.0
C16A C15A H15A 109.0
C14A C15A H15B 109.0
C16A C15A H15B 109.0
H15A C15A H15B 107.8
C15A C16A C17A 111.2(2)
C15A C16A H16A 109.4
C17A C16A H16A 109.4
C15A C16A H16B 109.4
C17A C16A H16B 109.4
H16A C16A H16B 108.0
C16A C17A H17A 109.5
C16A C17A H17B 109.5
H17A C17A H17B 109.5
C16A C17A H17C 109.5
H17A C17A H17C 109.5
H17B C17A H17C 109.5
O3B C1B C2B 123.2(2)
O3B C1B C6B 116.0(2)
C2B C1B C6B 120.8(2)
C3B C2B C1B 119.5(2)
C3B C2B H2B 120.2
C1B C2B H2B 120.2
C4B C3B C2B 118.9(2)
C4B C3B H3B 120.5
C2B C3B H3B 120.5
C3B C4B C5B 122.1(2)
C3B C4B N1B 118.8(2)
C5B C4B N1B 119.1(2)
O2B N1B O1B 123.5(2)
O2B N1B C4B 118.3(2)
O1B N1B C4B 118.2(2)
C6B C5B C4B 118.9(2)
C6B C5B H5B 120.5
C4B C5B H5B 120.5
C5B C6B C1B 119.7(2)
C5B C6B H6B 120.1
C1B C6B H6B 120.1
C1B O3B C7B 118.86(18)
C12B C7B C8B 121.1(2)
C12B C7B O3B 118.1(2)
C8B C7B O3B 120.6(2)
C7B C8B C9B 119.2(2)
C7B C8B H8B 120.4
C9B C8B H8B 120.4
C10B C9B C8B 120.7(2)
C10B C9B H9B 119.7
C8B C9B H9B 119.7
C9B C10B C11B 119.0(2)
C9B C10B N2B 118.8(2)
C11B C10B N2B 122.2(2)
C12B C11B C10B 120.3(2)
C12B C11B H11B 119.8
C10B C11B H11B 119.8
C7B C12B C11B 119.7(2)
C7B C12B H12B 120.2
C11B C12B H12B 120.2
C13B N2B C10B 126.19(18)
C13B N2B H2B1 116.9
C10B N2B H2B1 116.9
O4B C13B N2B 123.0(2)
O4B C13B C14B 121.2(2)
N2B C13B C14B 115.74(19)
C13B C14B C15B 111.66(19)
C13B C14B H14C 109.3
C15B C14B H14C 109.3
C13B C14B H14D 109.3
C15B C14B H14D 109.3
H14C C14B H14D 107.9
C14B C15B C16B 112.8(2)
C14B C15B H15C 109.0
C16B C15B H15C 109.0
C14B C15B H15D 109.0
C16B C15B H15D 109.0
H15C C15B H15D 107.8
C17B C16B C15B 114.6(2)
C17B C16B H16C 108.6
C15B C16B H16C 108.6
C17B C16B H16D 108.6
C15B C16B H16D 108.6
H16C C16B H16D 107.6
C16B C17B H17D 109.5
C16B C17B H17E 109.5
H17D C17B H17E 109.5
C16B C17B H17F 109.5
H17D C17B H17F 109.5
H17E C17B H17F 109.5

loop_
_geom_bond_atom_site_label_1
_geom_bond_atom_site_label_2
_geom_bond_distance
C1A O3A 1.370(3)
C1A C2A 1.379(3)
C1A C6A 1.391(3)
C2A C3A 1.386(3)
C2A H2A 0.9500
C3A C4A 1.378(3)
C3A H3A 0.9500
C4A C5A 1.383(3)
C4A N1A 1.461(3)
N1A O2A 1.229(3)
N1A O1A 1.232(3)
C5A C6A 1.379(3)
C5A H5A 0.9500
C6A H6A 0.9500
O3A C7A 1.403(3)
C7A C12A 1.373(3)
C7A C8A 1.373(3)
C8A C9A 1.383(3)
C8A H8A 0.9500
C9A C10A 1.385(3)
C9A H9A 0.9500
C10A C11A 1.383(3)
C10A N2A 1.422(3)
C11A C12A 1.387(3)
C11A H11A 0.9500
C12A H12A 0.9500
N2A C13A 1.352(3)
N2A H2A1 0.8800
C13A O4A 1.229(3)
C13A C14A 1.514(3)
C14A C15A 1.506(3)
C14A H14A 0.9900
C14A H14B 0.9900
C15A C16A 1.522(3)
C15A H15A 0.9900
C15A H15B 0.9900
C16A C17A 1.522(4)
C16A H16A 0.9900
C16A H16B 0.9900
C17A H17A 0.9800
C17A H17B 0.9800
C17A H17C 0.9800
C1B O3B 1.369(3)
C1B C2B 1.385(3)
C1B C6B 1.390(3)
C2B C3B 1.382(3)
C2B H2B 0.9500
C3B C4B 1.378(3)
C3B H3B 0.9500
C4B C5B 1.381(3)
C4B N1B 1.464(3)
N1B O2B 1.225(3)
N1B O1B 1.227(3)
C5B C6B 1.374(4)
C5B H5B 0.9500
C6B H6B 0.9500
O3B C7B 1.406(3)
C7B C12B 1.371(4)
C7B C8B 1.373(4)
C8B C9B 1.387(4)
C8B H8B 0.9500
C9B C10B 1.385(3)
C9B H9B 0.9500
C10B C11B 1.388(3)
C10B N2B 1.412(3)
C11B C12B 1.383(3)
C11B H11B 0.9500
C12B H12B 0.9500
N2B C13B 1.355(3)
N2B H2B1 0.8800
C13B O4B 1.227(3)
C13B C14B 1.512(3)
C14B C15B 1.522(3)
C14B H14C 0.9900
C14B H14D 0.9900
C15B C16B 1.524(3)
C15B H15C 0.9900
C15B H15D 0.9900
C16B C17B 1.513(4)
C16B H16C 0.9900
C16B H16D 0.9900
C17B H17D 0.9800
C17B H17E 0.9800
C17B H17F 0.9800

loop_
_geom_hbond_atom_site_label_D
_geom_hbond_atom_site_label_H
_geom_hbond_atom_site_label_A
_geom_hbond_site_symmetry_A
_geom_hbond_distance_DH
_geom_hbond_distance_HA
_geom_hbond_distance_DA
_geom_hbond_angle_DHA
N2A H2A1 O4A 1_455 0.88 2.08 2.955(2) 178
N2B H2B1 O4B 1_455 0.88 2.05 2.929(2) 174
C3A H3A O1A 2_576 0.95 2.49 3.341(3) 150
C5A H5A O2A 2_686 0.95 2.62 3.376(3) 137
C3B H3B O1B 2_455 0.95 2.49 3.360(3) 153
